data_2018626
loop_
_publ_author_name
'Helliwell, Madeleine'
'Moosun, Salma'
'Bhowon, Minu G.'
'Jhaumeer-Laulloo, Sabina'
'Joule, John A.'

_publ_section_title
;
 Three anilides of 2,2'-thiodibenzoic acid
;
_journal_coeditor_code FG3262
_journal_issue 10
_journal_name_full 'Acta Crystallographica Section C'
_journal_page_first o387
_journal_page_last o391
_journal_paper_doi 10.1107/S0108270112035962
_journal_volume 68
_journal_year 2012
_chemical_formula_iupac 'C30 H28 N2 O2 S'
_chemical_formula_moiety 'C30 H28 N2 O2 S'
_chemical_formula_sum 'C30 H28 N2 O2 S'
_chemical_formula_weight 480.60
_chemical_name_systematic
;
<i>N</i>,<i>N</i>'-bis(2-ethylphenyl)-2,2'-thiodibenzamide
;
_space_group_IT_number 14
_symmetry_cell_setting monoclinic
_symmetry_space_group_name_Hall '-P 2yn'
_symmetry_space_group_name_H-M 'P 1 21/n 1'
_atom_sites_solution_hydrogens geom
_atom_sites_solution_primary direct
_atom_sites_solution_secondary difmap
_cell_angle_alpha 90.00
_cell_angle_beta 95.7870(10)
_cell_angle_gamma 90.00
_cell_formula_units_Z 4
_cell_length_a 7.87860(10)
_cell_length_b 17.3269(2)
_cell_length_c 18.3960(2)
_cell_measurement_reflns_used 9904
_cell_measurement_temperature 293(2)
_cell_measurement_theta_max 71.18
_cell_measurement_theta_min 4.83
_cell_volume 2498.47(5)
_computing_cell_refinement 'SAINT (Bruker, 2003)'
_computing_data_collection 'APEX2 (Bruker, 2004)'
_computing_data_reduction 'SAINT (Bruker, 2003)'
_computing_molecular_graphics
;
SHELXTL (Sheldrick, 2008) and Mercury (Macrae <i>et al.</i>, 2008)
;
_computing_publication_material
;
SHELXTL (Sheldrick, 2008) and PLATON (Spek, 2009)
;
_computing_structure_refinement 'SHELXL97 (Sheldrick, 2008)'
_computing_structure_solution 'SHELXS97 (Sheldrick, 2008)'
_diffrn_ambient_temperature 293(2)
_diffrn_measured_fraction_theta_full 0.980
_diffrn_measured_fraction_theta_max 0.980
_diffrn_measurement_device_type 'Bruker APEXII CCD area-detector'
_diffrn_measurement_method '\f and \w'
_diffrn_radiation_monochromator graphite
_diffrn_radiation_source 'fine-focus sealed tube'
_diffrn_radiation_type CuK\a
_diffrn_radiation_wavelength 1.54178
_diffrn_reflns_av_R_equivalents 0.0314
_diffrn_reflns_av_sigmaI/netI 0.0209
_diffrn_reflns_limit_h_max 9
_diffrn_reflns_limit_h_min -7
_diffrn_reflns_limit_k_max 20
_diffrn_reflns_limit_k_min -21
_diffrn_reflns_limit_l_max 22
_diffrn_reflns_limit_l_min -22
_diffrn_reflns_number 23191
_diffrn_reflns_theta_full 72.04
_diffrn_reflns_theta_max 72.04
_diffrn_reflns_theta_min 3.51
_diffrn_standards_number 0
_exptl_absorpt_coefficient_mu 1.383
_exptl_absorpt_correction_T_max 0.7535
_exptl_absorpt_correction_T_min 0.6322
_exptl_absorpt_correction_type multi-scan
_exptl_absorpt_process_details '(SADABS; Bruker, 2003)'
_exptl_crystal_colour colourless
_exptl_crystal_density_diffrn 1.278
_exptl_crystal_density_method 'not measured'
_exptl_crystal_description rod
_exptl_crystal_F_000 1016
_exptl_crystal_size_max 0.40
_exptl_crystal_size_mid 0.25
_exptl_crystal_size_min 0.20
_refine_diff_density_max 0.180
_refine_diff_density_min -0.192
_refine_ls_extinction_coef 0.0039(2)
_refine_ls_extinction_expression Fc^*^=kFc[1+0.001xFc^2^\l^3^/sin(2\q)]^-1/4^
_refine_ls_extinction_method 'SHELXL97 (Sheldrick, 2008)'
_refine_ls_goodness_of_fit_ref 1.058
_refine_ls_hydrogen_treatment mixed
_refine_ls_matrix_type full
_refine_ls_number_parameters 327
_refine_ls_number_reflns 4817
_refine_ls_number_restraints 0
_refine_ls_restrained_S_all 1.058
_refine_ls_R_factor_all 0.0364
_refine_ls_R_factor_gt 0.0345
_refine_ls_shift/su_max 0.001
_refine_ls_shift/su_mean 0.000
_refine_ls_structure_factor_coef Fsqd
_refine_ls_weighting_details 'calc w = 1/[\s^2^(Fo^2^)+(0.0432P)^2^+0.5935P] where P=(Fo^2^+2Fc^2^)/3'
_refine_ls_weighting_scheme calc
_refine_ls_wR_factor_gt 0.0898
_refine_ls_wR_factor_ref 0.0917
_reflns_number_gt 4541
_reflns_number_total 4817
_reflns_threshold_expression I>2\s(I)
_cod_data_source_file fg3262.cif
_cod_data_source_block Ib
_cod_original_sg_symbol_Hall -P2yn
_cod_original_sg_symbol_H-M 'P 21/n'
_cod_database_code 2018626
_cod_database_fobs_code 2018626

loop_
_symmetry_equiv_pos_as_xyz
'x, y, z'
'-x+1/2, y+1/2, -z+1/2'
'-x, -y, -z'
'x-1/2, -y-1/2, z-1/2'

loop_
_atom_site_type_symbol
_atom_site_label
_atom_site_fract_x
_atom_site_fract_y
_atom_site_fract_z
_atom_site_U_iso_or_equiv
_atom_site_adp_type
_atom_site_calc_flag
_atom_site_refinement_flags
_atom_site_occupancy
_atom_site_symmetry_multiplicity
S S1 0.74753(4) 0.153849(18) 0.581843(16) 0.04065(11) Uani d . 1 1
O O1 0.56505(13) 0.37544(6) 0.61944(6) 0.0588(3) Uani d . 1 1
O O2 0.86606(13) 0.16248(5) 0.74962(5) 0.0486(2) Uani d . 1 1
N N1 0.77801(14) 0.30569(7) 0.67962(7) 0.0444(3) Uani d . 1 1
H H1N 0.7989(19) 0.2638(9) 0.7007(8) 0.047(4) Uiso d . 1 1
N N2 0.69702(16) 0.07604(7) 0.79770(6) 0.0456(3) Uani d . 1 1
H H2N 0.651(2) 0.0344(10) 0.7922(10) 0.063(5) Uiso d . 1 1
C C1 0.90841(16) 0.36277(7) 0.68273(8) 0.0444(3) Uani d . 1 1
C C2 1.00947(17) 0.37522(8) 0.74851(9) 0.0496(3) Uani d . 1 1
C C3 1.13859(19) 0.43086(9) 0.74777(11) 0.0648(5) Uani d . 1 1
H H3 1.2073 0.4410 0.7908 0.078 Uiso calc R 1 1
C C4 1.1671(2) 0.47087(10) 0.68575(13) 0.0718(5) Uani d . 1 1
H H4 1.2541 0.5073 0.6872 0.086 Uiso calc R 1 1
C C5 1.0671(2) 0.45701(10) 0.62178(11) 0.0671(5) Uani d . 1 1
H H5 1.0866 0.4837 0.5795 0.080 Uiso calc R 1 1
C C6 0.9372(2) 0.40328(8) 0.62022(9) 0.0544(4) Uani d . 1 1
H H6 0.8687 0.3942 0.5769 0.065 Uiso calc R 1 1
C C7 0.62031(16) 0.31427(7) 0.64470(7) 0.0408(3) Uani d . 1 1
C C8 0.50655(15) 0.24423(7) 0.64185(6) 0.0378(3) Uani d . 1 1
C C9 0.54993(15) 0.17066(7) 0.61843(6) 0.0372(3) Uani d . 1 1
C C10 0.43014(17) 0.11136(8) 0.61725(9) 0.0517(3) Uani d . 1 1
H H10 0.4579 0.0626 0.6009 0.062 Uiso calc R 1 1
C C11 0.27108(18) 0.12406(10) 0.63992(10) 0.0599(4) Uani d . 1 1
H H11 0.1938 0.0835 0.6404 0.072 Uiso calc R 1 1
C C12 0.22635(17) 0.19648(10) 0.66184(9) 0.0567(4) Uani d . 1 1
H H12 0.1183 0.2052 0.6764 0.068 Uiso calc R 1 1
C C13 0.34204(17) 0.25611(8) 0.66216(8) 0.0473(3) Uani d . 1 1
H H13 0.3103 0.3052 0.6761 0.057 Uiso calc R 1 1
C C14 0.80635(15) 0.06033(7) 0.61526(7) 0.0384(3) Uani d . 1 1
C C15 0.82712(15) 0.04101(7) 0.68965(7) 0.0380(3) Uani d . 1 1
C C16 0.88308(17) -0.03256(8) 0.71047(8) 0.0493(3) Uani d . 1 1
H H16 0.8951 -0.0459 0.7597 0.059 Uiso calc R 1 1
C C17 0.9212(2) -0.08614(9) 0.65869(10) 0.0609(4) Uani d . 1 1
H H17 0.9613 -0.1348 0.6732 0.073 Uiso calc R 1 1
C C18 0.8995(2) -0.06723(9) 0.58577(10) 0.0646(4) Uani d . 1 1
H H18 0.9243 -0.1033 0.5510 0.078 Uiso calc R 1 1
C C19 0.84090(19) 0.00521(9) 0.56393(8) 0.0526(3) Uani d . 1 1
H H19 0.8245 0.0171 0.5144 0.063 Uiso calc R 1 1
C C20 0.79803(15) 0.09890(7) 0.74767(6) 0.0369(3) Uani d . 1 1
C C21 0.65255(17) 0.12530(7) 0.85554(7) 0.0409(3) Uani d . 1 1
C C22 0.75010(18) 0.12515(8) 0.92267(7) 0.0475(3) Uani d . 1 1
C C23 0.6978(2) 0.17315(9) 0.97682(9) 0.0621(4) Uani d . 1 1
H H23 0.7613 0.1743 1.0223 0.075 Uiso calc R 1 1
C C24 0.5567(3) 0.21850(10) 0.96531(10) 0.0683(5) Uani d . 1 1
H H24 0.5254 0.2502 1.0025 0.082 Uiso calc R 1 1
C C25 0.4603(2) 0.21744(10) 0.89884(11) 0.0673(5) Uani d . 1 1
H H25 0.3630 0.2480 0.8910 0.081 Uiso calc R 1 1
C C26 0.5088(2) 0.17052(9) 0.84339(9) 0.0546(4) Uani d . 1 1
H H26 0.4444 0.1696 0.7982 0.066 Uiso calc R 1 1
C C27 0.9826(2) 0.32938(9) 0.81598(9) 0.0623(4) Uani d . 1 1
H H27A 1.0401 0.2802 0.8130 0.075 Uiso calc R 1 1
H H27B 0.8616 0.3188 0.8155 0.075 Uiso calc R 1 1
C C28 1.0436(3) 0.36621(13) 0.88849(11) 0.0861(6) Uani d . 1 1
H H28A 1.1655 0.3713 0.8925 0.129 Uiso calc R 1 1
H H28B 1.0114 0.3344 0.9276 0.129 Uiso calc R 1 1
H H28C 0.9926 0.4163 0.8914 0.129 Uiso calc R 1 1
C C29 0.9075(2) 0.07640(10) 0.93881(10) 0.0676(4) Uani d . 1 1
H H29A 0.8983 0.0311 0.9076 0.081 Uiso calc R 1 1
H H29B 0.9140 0.0589 0.9891 0.081 Uiso calc R 1 1
C C30 1.0694(2) 0.11914(14) 0.92706(12) 0.0853(6) Uani d . 1 1
H H30A 1.0698 0.1313 0.8762 0.128 Uiso calc R 1 1
H H30B 1.1661 0.0874 0.9425 0.128 Uiso calc R 1 1
H H30C 1.0751 0.1660 0.9550 0.128 Uiso calc R 1 1

loop_
_atom_site_aniso_label
_atom_site_aniso_U_11
_atom_site_aniso_U_22
_atom_site_aniso_U_33
_atom_site_aniso_U_12
_atom_site_aniso_U_13
_atom_site_aniso_U_23
S1 0.04085(18) 0.04641(19) 0.03570(17) 0.00041(12) 0.00877(12) 0.00206(12)
O1 0.0541(6) 0.0446(5) 0.0748(7) 0.0039(4) -0.0077(5) 0.0120(5)
O2 0.0614(6) 0.0438(5) 0.0411(5) -0.0156(4) 0.0070(4) 0.0010(4)
N1 0.0431(6) 0.0354(6) 0.0522(6) -0.0006(4) -0.0072(5) 0.0013(5)
N2 0.0549(7) 0.0416(6) 0.0420(6) -0.0126(5) 0.0130(5) -0.0034(5)
C1 0.0378(6) 0.0353(6) 0.0598(8) 0.0040(5) 0.0031(6) -0.0085(6)
C2 0.0382(7) 0.0402(7) 0.0681(9) 0.0068(5) -0.0050(6) -0.0117(6)
C3 0.0421(8) 0.0506(8) 0.0984(13) 0.0015(6) -0.0088(8) -0.0192(9)
C4 0.0446(8) 0.0515(9) 0.1210(16) -0.0064(7) 0.0159(9) -0.0094(10)
C5 0.0604(10) 0.0537(9) 0.0915(13) -0.0017(7) 0.0296(9) -0.0006(8)
C6 0.0548(8) 0.0484(8) 0.0614(9) 0.0003(6) 0.0124(7) -0.0060(7)
C7 0.0422(7) 0.0409(6) 0.0388(6) 0.0027(5) 0.0011(5) -0.0002(5)
C8 0.0345(6) 0.0437(6) 0.0341(6) 0.0029(5) -0.0018(5) 0.0031(5)
C9 0.0310(6) 0.0440(6) 0.0355(6) 0.0002(5) -0.0012(4) 0.0020(5)
C10 0.0386(7) 0.0459(7) 0.0693(9) -0.0031(6) -0.0009(6) -0.0017(6)
C11 0.0339(7) 0.0607(9) 0.0838(11) -0.0085(6) 0.0003(7) 0.0111(8)
C12 0.0315(6) 0.0712(10) 0.0678(9) 0.0066(6) 0.0071(6) 0.0130(8)
C13 0.0385(7) 0.0537(8) 0.0494(7) 0.0105(6) 0.0032(5) 0.0049(6)
C14 0.0308(6) 0.0436(6) 0.0418(6) -0.0011(5) 0.0088(5) -0.0035(5)
C15 0.0301(5) 0.0408(6) 0.0436(6) -0.0022(5) 0.0060(5) 0.0006(5)
C16 0.0441(7) 0.0451(7) 0.0590(8) 0.0019(6) 0.0069(6) 0.0060(6)
C17 0.0560(9) 0.0440(8) 0.0848(12) 0.0108(6) 0.0169(8) 0.0007(7)
C18 0.0665(10) 0.0531(9) 0.0782(11) 0.0083(7) 0.0263(8) -0.0174(8)
C19 0.0525(8) 0.0573(8) 0.0503(8) 0.0024(7) 0.0173(6) -0.0097(6)
C20 0.0360(6) 0.0397(6) 0.0341(6) -0.0021(5) -0.0004(5) 0.0043(5)
C21 0.0459(7) 0.0388(6) 0.0391(6) -0.0047(5) 0.0101(5) 0.0029(5)
C22 0.0545(8) 0.0432(7) 0.0446(7) -0.0006(6) 0.0032(6) 0.0016(5)
C23 0.0849(12) 0.0586(9) 0.0428(8) -0.0005(8) 0.0065(7) -0.0057(7)
C24 0.0874(12) 0.0556(9) 0.0672(11) 0.0017(9) 0.0332(9) -0.0084(8)
C25 0.0571(9) 0.0536(9) 0.0947(13) 0.0122(7) 0.0257(9) 0.0072(9)
C26 0.0505(8) 0.0563(8) 0.0565(8) 0.0015(7) 0.0028(6) 0.0103(7)
C27 0.0659(10) 0.0534(8) 0.0624(9) 0.0056(7) -0.0188(8) -0.0065(7)
C28 0.0929(14) 0.0887(13) 0.0705(12) 0.0031(11) -0.0226(10) -0.0186(10)
C29 0.0728(11) 0.0605(9) 0.0655(10) 0.0142(8) -0.0131(8) -0.0010(8)
C30 0.0600(11) 0.1153(17) 0.0790(13) 0.0179(11) -0.0009(9) 0.0041(12)

loop_
_atom_type_symbol
_atom_type_description
_atom_type_scat_dispersion_real
_atom_type_scat_dispersion_imag
_atom_type_scat_source
C C 0.0181 0.0091 'International Tables Vol C Tables 4.2.6.8 and 6.1.1.4'
H H 0.0000 0.0000 'International Tables Vol C Tables 4.2.6.8 and 6.1.1.4'
N N 0.0311 0.0180 'International Tables Vol C Tables 4.2.6.8 and 6.1.1.4'
O O 0.0492 0.0322 'International Tables Vol C Tables 4.2.6.8 and 6.1.1.4'
S S 0.3331 0.5567 'International Tables Vol C Tables 4.2.6.8 and 6.1.1.4'

loop_
_geom_angle_atom_site_label_1
_geom_angle_atom_site_label_2
_geom_angle_atom_site_label_3
_geom_angle
C14 S1 C9 103.04(6)
C7 N1 C1 124.72(11)
C7 N1 H1N 116.6(11)
C1 N1 H1N 118.7(11)
C20 N2 C21 122.79(11)
C20 N2 H2N 118.0(13)
C21 N2 H2N 118.8(13)
C6 C1 C2 120.94(13)
C6 C1 N1 119.79(13)
C2 C1 N1 119.24(13)
C1 C2 C3 116.64(15)
C1 C2 C27 121.15(13)
C3 C2 C27 122.19(14)
C4 C3 C2 122.35(17)
C4 C3 H3 118.8
C2 C3 H3 118.8
C5 C4 C3 119.81(15)
C5 C4 H4 120.1
C3 C4 H4 120.1
C4 C5 C6 119.78(17)
C4 C5 H5 120.1
C6 C5 H5 120.1
C5 C6 C1 120.48(16)
C5 C6 H6 119.8
C1 C6 H6 119.8
O1 C7 N1 123.62(12)
O1 C7 C8 119.90(11)
N1 C7 C8 116.38(11)
C9 C8 C13 118.53(12)
C9 C8 C7 125.58(11)
C13 C8 C7 115.85(12)
C10 C9 C8 119.37(12)
C10 C9 S1 119.33(10)
C8 C9 S1 121.02(9)
C11 C10 C9 120.85(14)
C11 C10 H10 119.6
C9 C10 H10 119.6
C12 C11 C10 120.16(14)
C12 C11 H11 119.9
C10 C11 H11 119.9
C11 C12 C13 119.79(13)
C11 C12 H12 120.1
C13 C12 H12 120.1
C12 C13 C8 121.25(13)
C12 C13 H13 119.4
C8 C13 H13 119.4
C19 C14 C15 119.19(12)
C19 C14 S1 116.98(10)
C15 C14 S1 123.76(9)
C16 C15 C14 119.36(12)
C16 C15 C20 118.99(11)
C14 C15 C20 121.59(11)
C17 C16 C15 120.68(14)
C17 C16 H16 119.7
C15 C16 H16 119.7
C18 C17 C16 119.82(14)
C18 C17 H17 120.1
C16 C17 H17 120.1
C17 C18 C19 120.32(14)
C17 C18 H18 119.8
C19 C18 H18 119.8
C18 C19 C14 120.60(14)
C18 C19 H19 119.7
C14 C19 H19 119.7
O2 C20 N2 122.41(12)
O2 C20 C15 121.69(11)
N2 C20 C15 115.89(11)
C26 C21 C22 121.23(13)
C26 C21 N2 118.46(13)
C22 C21 N2 120.29(12)
C21 C22 C23 117.30(14)
C21 C22 C29 123.24(13)
C23 C22 C29 119.46(14)
C24 C23 C22 122.02(16)
C24 C23 H23 119.0
C22 C23 H23 119.0
C23 C24 C25 120.05(15)
C23 C24 H24 120.0
C25 C24 H24 120.0
C24 C25 C26 119.59(15)
C24 C25 H25 120.2
C26 C25 H25 120.2
C21 C26 C25 119.81(15)
C21 C26 H26 120.1
C25 C26 H26 120.1
C2 C27 C28 116.46(15)
C2 C27 H27A 108.2
C28 C27 H27A 108.2
C2 C27 H27B 108.2
C28 C27 H27B 108.2
H27A C27 H27B 107.3
C27 C28 H28A 109.5
C27 C28 H28B 109.5
H28A C28 H28B 109.5
C27 C28 H28C 109.5
H28A C28 H28C 109.5
H28B C28 H28C 109.5
C22 C29 C30 112.81(15)
C22 C29 H29A 109.0
C30 C29 H29A 109.0
C22 C29 H29B 109.0
C30 C29 H29B 109.0
H29A C29 H29B 107.8
C29 C30 H30A 109.5
C29 C30 H30B 109.5
H30A C30 H30B 109.5
C29 C30 H30C 109.5
H30A C30 H30C 109.5
H30B C30 H30C 109.5

loop_
_geom_bond_atom_site_label_1
_geom_bond_atom_site_label_2
_geom_bond_distance
S1 C14 1.7779(13)
S1 C9 1.7813(12)
O1 C7 1.2198(16)
O2 C20 1.2241(15)
N1 C7 1.3481(17)
N1 C1 1.4230(17)
N1 H1N 0.831(16)
N2 C20 1.3361(16)
N2 C21 1.4346(17)
N2 H2N 0.810(18)
C1 C6 1.386(2)
C1 C2 1.397(2)
C2 C3 1.403(2)
C2 C27 1.506(2)
C3 C4 1.373(3)
C3 H3 0.9300
C4 C5 1.370(3)
C4 H4 0.9300
C5 C6 1.382(2)
C5 H5 0.9300
C6 H6 0.9300
C7 C8 1.5064(18)
C8 C9 1.3990(17)
C8 C13 1.3998(18)
C9 C10 1.3937(18)
C10 C11 1.378(2)
C10 H10 0.9300
C11 C12 1.375(2)
C11 H11 0.9300
C12 C13 1.377(2)
C12 H12 0.9300
C13 H13 0.9300
C14 C19 1.3890(18)
C14 C15 1.4023(17)
C15 C16 1.3899(18)
C15 C20 1.4990(17)
C16 C17 1.384(2)
C16 H16 0.9300
C17 C18 1.375(3)
C17 H17 0.9300
C18 C19 1.383(2)
C18 H18 0.9300
C19 H19 0.9300
C21 C26 1.377(2)
C21 C22 1.3872(19)
C22 C23 1.392(2)
C22 C29 1.505(2)
C23 C24 1.361(3)
C23 H23 0.9300
C24 C25 1.373(3)
C24 H24 0.9300
C25 C26 1.388(2)
C25 H25 0.9300
C26 H26 0.9300
C27 C28 1.513(2)
C27 H27A 0.9700
C27 H27B 0.9700
C28 H28A 0.9600
C28 H28B 0.9600
C28 H28C 0.9600
C29 C30 1.509(3)
C29 H29A 0.9700
C29 H29B 0.9700
C30 H30A 0.9600
C30 H30B 0.9600
C30 H30C 0.9600

loop_
_geom_hbond_atom_site_label_D
_geom_hbond_atom_site_label_H
_geom_hbond_atom_site_label_A
_geom_hbond_site_symmetry_A
_geom_hbond_distance_DH
_geom_hbond_distance_HA
_geom_hbond_distance_DA
_geom_hbond_angle_DHA
N1 H1N O2 . 0.831(16) 2.020(17) 2.8490(15) 176.0(15)
N2 H2N Cg1 2_646 0.810(18) 2.587(17) 3.3591(14) 160.1(16)

loop_
_geom_torsion_atom_site_label_1
_geom_torsion_atom_site_label_2
_geom_torsion_atom_site_label_3
_geom_torsion_atom_site_label_4
_geom_torsion
C7 N1 C1 C6 -43.91(19)
C7 N1 C1 C2 138.25(14)
C6 C1 C2 C3 0.66(19)
N1 C1 C2 C3 178.48(12)
C6 C1 C2 C27 -177.86(13)
N1 C1 C2 C27 -0.05(19)
C1 C2 C3 C4 -0.8(2)
C27 C2 C3 C4 177.75(15)
C2 C3 C4 C5 0.2(2)
C3 C4 C5 C6 0.5(2)
C4 C5 C6 C1 -0.6(2)
C2 C1 C6 C5 0.0(2)
N1 C1 C6 C5 -177.80(13)
C1 N1 C7 O1 -9.4(2)
C1 N1 C7 C8 174.37(12)
O1 C7 C8 C9 132.17(14)
N1 C7 C8 C9 -51.44(17)
O1 C7 C8 C13 -45.39(17)
N1 C7 C8 C13 131.01(13)
C13 C8 C9 C10 -1.15(18)
C7 C8 C9 C10 -178.65(12)
C13 C8 C9 S1 172.69(9)
C7 C8 C9 S1 -4.81(17)
C14 S1 C9 C10 -42.67(12)
C14 S1 C9 C8 143.48(10)
C8 C9 C10 C11 -1.1(2)
S1 C9 C10 C11 -175.00(12)
C9 C10 C11 C12 2.2(2)
C10 C11 C12 C13 -1.0(2)
C11 C12 C13 C8 -1.2(2)
C9 C8 C13 C12 2.32(19)
C7 C8 C13 C12 -179.95(13)
C9 S1 C14 C19 125.61(10)
C9 S1 C14 C15 -57.54(11)
C19 C14 C15 C16 0.52(18)
S1 C14 C15 C16 -176.26(10)
C19 C14 C15 C20 177.71(12)
S1 C14 C15 C20 0.93(16)
C14 C15 C16 C17 1.2(2)
C20 C15 C16 C17 -176.11(13)
C15 C16 C17 C18 -1.6(2)
C16 C17 C18 C19 0.4(3)
C17 C18 C19 C14 1.3(2)
C15 C14 C19 C18 -1.7(2)
S1 C14 C19 C18 175.27(12)
C21 N2 C20 O2 3.4(2)
C21 N2 C20 C15 -178.15(11)
C16 C15 C20 O2 125.95(13)
C14 C15 C20 O2 -51.25(17)
C16 C15 C20 N2 -52.53(16)
C14 C15 C20 N2 130.27(13)
C20 N2 C21 C26 89.90(17)
C20 N2 C21 C22 -92.03(16)
C26 C21 C22 C23 -0.7(2)
N2 C21 C22 C23 -178.72(13)
C26 C21 C22 C29 179.59(15)
N2 C21 C22 C29 1.6(2)
C21 C22 C23 C24 0.3(2)
C29 C22 C23 C24 179.97(16)
C22 C23 C24 C25 0.4(3)
C23 C24 C25 C26 -0.7(3)
C22 C21 C26 C25 0.5(2)
N2 C21 C26 C25 178.52(13)
C24 C25 C26 C21 0.2(2)
C1 C2 C27 C28 -156.28(15)
C3 C2 C27 C28 25.3(2)
C21 C22 C29 C30 94.42(19)
C23 C22 C29 C30 -85.3(2)

loop_
_cod_related_entry_id
_cod_related_entry_database
_cod_related_entry_code
1 ChemSpider 30654391
